data_8106149
loop_
_publ_author_name
'Fu, Hong-Ru'
'Wang, Kai-Lu'
'Zhao, Xiao-Xiao'

_publ_section_title
;
 Crystal structure of
 poly[bis(1-methyl-[4,4&#x2032;-bipyridin]-1-ium-\kN)-tetrakis(\m3-sulfato-\k3
 O:O&#x2032;:O&#x2032;&#x2032;)trizinc(II)], C22H22Zn3N4O16S4
;
_journal_issue 3
_journal_name_full 'Zeitschrift f\"ur Kristallographie - New Crystal Structures'
_journal_page_first 349
_journal_page_last 351
_journal_paper_doi 10.1515/ncrs-2017-0177
_journal_volume 233
_journal_year 2018
_chemical_formula_moiety 'C22 H22 N4 O16 S4 Zn3'
_chemical_formula_sum 'C22 H22 N4 O16 S4 Zn3'
_chemical_formula_weight 922.78
_space_group_crystal_system monoclinic
_space_group_IT_number 14
_space_group_name_Hall '-P 2yn'
_space_group_name_H-M_alt 'P 1 21/n 1'
_atom_sites_solution_hydrogens geom
_atom_sites_solution_primary dual
_cell_angle_alpha 90
_cell_angle_beta 98.924(3)
_cell_angle_gamma 90
_cell_formula_units_Z 4
_cell_length_a 9.2909(2)
_cell_length_b 16.8888(4)
_cell_length_c 19.3547(6)
_cell_measurement_reflns_used 5881
_cell_measurement_temperature 293(2)
_cell_measurement_theta_max 27.6510
_cell_measurement_theta_min 3.7700
_cell_volume 3000.22(14)
_computing_cell_refinement 'CrysAlisPro 1.171.38.41r (Rigaku OD, 2015)'
_computing_data_collection 'CrysAlisPro 1.171.38.41r (Rigaku OD, 2015)'
_computing_data_reduction 'CrysAlisPro 1.171.38.41r (Rigaku OD, 2015)'
_computing_molecular_graphics 'Olex2 (Dolomanov et al., 2009)'
_computing_publication_material 'Olex2 (Dolomanov et al., 2009)'
_computing_structure_refinement 'ShelXL (Sheldrick, 2015)'
_computing_structure_solution 'ShelXT (Sheldrick, 2015)'
_diffrn_ambient_temperature 293(2)
_diffrn_detector 'CCD plate'
_diffrn_detector_area_resol_mean 8.0584
_diffrn_detector_type EosS2
_diffrn_measured_fraction_theta_full 0.993
_diffrn_measured_fraction_theta_max 0.993
_diffrn_measurement_details
;
List of Runs (angles in degrees, time in seconds):

  # Type    Start    End  Width  t~exp~   \w     \q     \k     \f   Frames
--------------------------------------------------------------------------
  1  \w      5.00  73.00   1.00    8.00    --   13.55  19.00 -30.00   68
  2  \w    -16.00  61.00   1.00    8.00    --   13.55  19.00 120.00   77
  3  \w    -20.00  13.00   1.00    8.00    --  -12.53 -99.00  60.00   33
  4  \w     58.00  83.00   1.00    8.00    --   13.55 178.00  60.00   25
;
_diffrn_measurement_device 'four-circle diffractometer'
_diffrn_measurement_device_type 'SuperNova, Single source at offset, EosS2'
_diffrn_measurement_method '\w scans'
_diffrn_orient_matrix_type 'CrysAlisPro convention (1999,Acta A55,543-557)'
_diffrn_orient_matrix_UB_11 0.0315670000
_diffrn_orient_matrix_UB_12 -0.0362333000
_diffrn_orient_matrix_UB_13 0.0132895000
_diffrn_orient_matrix_UB_21 -0.0203095000
_diffrn_orient_matrix_UB_22 -0.0177320000
_diffrn_orient_matrix_UB_23 -0.0332868000
_diffrn_orient_matrix_UB_31 0.0676179000
_diffrn_orient_matrix_UB_32 0.0116002000
_diffrn_orient_matrix_UB_33 -0.0095683000
_diffrn_radiation_monochromator mirror
_diffrn_radiation_probe x-ray
_diffrn_radiation_type MoK\a
_diffrn_radiation_wavelength 0.71073
_diffrn_reflns_av_R_equivalents 0.0260
_diffrn_reflns_av_unetI/netI 0.0365
_diffrn_reflns_Laue_measured_fraction_full 0.993
_diffrn_reflns_Laue_measured_fraction_max 0.993
_diffrn_reflns_limit_h_max 10
_diffrn_reflns_limit_h_min -11
_diffrn_reflns_limit_k_max 20
_diffrn_reflns_limit_k_min -18
_diffrn_reflns_limit_l_max 22
_diffrn_reflns_limit_l_min -23
_diffrn_reflns_number 11771
_diffrn_reflns_point_group_measured_fraction_full 0.993
_diffrn_reflns_point_group_measured_fraction_max 0.993
_diffrn_reflns_theta_full 25.000
_diffrn_reflns_theta_max 25.000
_diffrn_reflns_theta_min 3.417
_diffrn_source 'micro-focus sealed X-ray tube'
_diffrn_source_type 'SuperNova (Mo) X-ray Source'
_exptl_absorpt_coefficient_mu 2.743
_exptl_absorpt_correction_T_max 0.720
_exptl_absorpt_correction_T_min 0.637
_exptl_absorpt_correction_type multi-scan
_exptl_crystal_colour orange
_exptl_crystal_density_diffrn 2.043
_exptl_crystal_description block
_exptl_crystal_F_000 1856
_exptl_crystal_size_max 0.17
_exptl_crystal_size_mid 0.14
_exptl_crystal_size_min 0.12
_refine_diff_density_max 1.791
_refine_diff_density_min -0.618
_refine_diff_density_rms 0.099
_refine_ls_extinction_coef .
_refine_ls_extinction_method none
_refine_ls_goodness_of_fit_ref 1.039
_refine_ls_hydrogen_treatment constr
_refine_ls_matrix_type full
_refine_ls_number_parameters 444
_refine_ls_number_reflns 5230
_refine_ls_number_restraints 36
_refine_ls_restrained_S_all 1.141
_refine_ls_R_factor_all 0.0460
_refine_ls_R_factor_gt 0.0401
_refine_ls_shift/su_max 0.001
_refine_ls_shift/su_mean 0.000
_refine_ls_structure_factor_coef Fsqd
_refine_ls_weighting_details 'w=1/[\s^2^(Fo^2^)+(0.0320P)^2^+11.2650P] where P=(Fo^2^+2Fc^2^)/3'
_refine_ls_weighting_scheme calc
_refine_ls_wR_factor_gt 0.0912
_refine_ls_wR_factor_ref 0.0942
_reflns_Friedel_coverage 0.000
_reflns_Friedel_fraction_full .
_reflns_Friedel_fraction_max .
_reflns_number_gt 4664
_reflns_number_total 5267
_reflns_threshold_expression 'I > 2\s(I)'
_cod_data_source_file suppl_ncrs-2017-0177_suppl.cif
_cod_data_source_block 1
_cod_database_code 8106149
_shelx_space_group_comment
;
The symmetry employed for this shelxl refinement is uniquely defined
by the following loop, which should always be used as a source of
symmetry information in preference to the above space-group names.
They are only intended as comments.
;
_shelx_estimated_absorpt_t_max 0.734
_shelx_estimated_absorpt_t_min 0.653
_exptl_absorpt_special_details
;
CrysAlisPro 1.171.38.41r (Rigaku Oxford Diffraction, 2015)
Empirical absorption correction using spherical harmonics,
implemented in SCALE3 ABSPACK scaling algorithm.
;
_reflns_odcompleteness_completeness 99.57
_reflns_odcompleteness_iscentric 1
_reflns_odcompleteness_theta 24.66
_olex2_refinement_description
;
1. Fixed Uiso
 At 1.2 times of:
  All C(H) groups
 At 1.5 times of:
  All C(H,H,H) groups
2. Uiso/Uaniso restraints and constraints
Uanis(O2) \\sim Ueq: with sigma of 0.002 and sigma for terminal atoms of 0.004
Uanis(O5) \\sim Ueq, Uanis(O7) \\sim Ueq, Uanis(O11) \\sim Ueq: with sigma of
0.002 and sigma for terminal atoms of 0.004
Uanis(S007) \\sim Ueq, Uanis(O12) \\sim Ueq: with sigma of 0.001 and sigma for
terminal atoms of 0.002
3.a Aromatic/amide H refined with riding coordinates:
 C5(H5), C12(H12), C1(H1), C9(H9), C7(H7), C4(H4), C16(H16), C6(H6), C10(H10),
 C15(H15), C13(H13), C2(H2), C21(H21), C18(H18), C20(H20), C19(H19)
3.b Idealised Me refined as rotating group:
 C22(H22a,H22b,H22c), C11(H11a,H11b,H11c)
;
_olex2_submission_special_instructions 'No special instructions were received'
_oxdiff_exptl_absorpt_empirical_details
;
Empirical correction (ABSPACK) includes:
- Absorption correction using spherical harmonics
- Frame scaling
;
_oxdiff_exptl_absorpt_empirical_full_max 1.170
_oxdiff_exptl_absorpt_empirical_full_min 0.825

loop_
_space_group_symop_operation_xyz
'x, y, z'
'-x+1/2, y+1/2, -z+1/2'
'-x, -y, -z'
'x-1/2, -y-1/2, z-1/2'

loop_
_atom_site_label
_atom_site_type_symbol
_atom_site_fract_x
_atom_site_fract_y
_atom_site_fract_z
_atom_site_U_iso_or_equiv
_atom_site_adp_type
_atom_site_occupancy
_atom_site_site_symmetry_order
_atom_site_calc_flag
_atom_site_refinement_flags_posn
_atom_site_refinement_flags_adp
_atom_site_refinement_flags_occupancy
_atom_site_disorder_assembly
_atom_site_disorder_group
Zn1 Zn 0.50141(5) 0.20515(3) 0.73754(3) 0.02148(13) Uani 1 1 d . . . . .
Zn2 Zn -0.09834(5) 0.30132(3) 0.72793(3) 0.02138(13) Uani 1 1 d . . . . .
Zn3 Zn 0.92816(5) 0.06720(3) 0.75027(3) 0.02313(14) Uani 1 1 d . . . . .
S004 S 0.77088(11) 0.16841(6) 0.84509(6) 0.0207(2) Uani 1 1 d . . . . .
S005 S 0.71728(11) 0.15664(7) 0.63104(6) 0.0239(2) Uani 1 1 d . . . . .
S006 S 0.59021(11) 0.38443(6) 0.75877(6) 0.0219(2) Uani 1 1 d . . . . .
S007 S 0.19224(11) 0.18012(7) 0.74929(7) 0.0285(3) Uani 1 1 d . U . . .
O15 O 0.7896(4) 0.2334(2) 0.64564(18) 0.0380(8) Uani 1 1 d . . . . .
O8 O 0.4881(3) 0.31928(18) 0.73479(18) 0.0317(8) Uani 1 1 d . . . . .
O7 O 0.7238(3) 0.37522(19) 0.72804(16) 0.0298(7) Uani 1 1 d . U . . .
O10 O 0.8018(4) 0.1827(2) 0.91952(17) 0.0382(8) Uani 1 1 d . . . . .
O12 O 0.8308(4) 0.0899(2) 0.83052(18) 0.0399(8) Uani 1 1 d . U . . .
O5 O 0.5168(3) 0.45709(19) 0.72917(18) 0.0325(7) Uani 1 1 d . U . . .
O16 O 0.8159(4) 0.0921(2) 0.66089(18) 0.0399(9) Uani 1 1 d . . . . .
O1 O 0.0815(3) 0.2316(2) 0.7157(2) 0.0399(9) Uani 1 1 d . . . . .
O11 O 0.8305(4) 0.2282(2) 0.8043(2) 0.0481(9) Uani 1 1 d . U . . .
O6 O 0.6173(4) 0.3883(2) 0.83411(18) 0.0428(9) Uani 1 1 d . . . . .
O9 O 0.6112(3) 0.1646(2) 0.82432(18) 0.0410(9) Uani 1 1 d . . . . .
O14 O 0.6798(3) 0.1441(2) 0.55701(17) 0.0398(9) Uani 1 1 d . . . . .
N1 N 0.0290(4) 0.3733(2) 0.80547(19) 0.0253(8) Uani 1 1 d . . . . .
O13 O 0.5836(4) 0.1538(2) 0.66307(19) 0.0438(9) Uani 1 1 d . . . . .
O4 O 0.3046(4) 0.1659(2) 0.7064(2) 0.0490(10) Uani 1 1 d . . . . .
O3 O 0.2625(4) 0.2136(2) 0.8168(2) 0.0525(10) Uani 1 1 d . . . . .
N3 N -0.0276(4) 0.3805(2) 0.6494(2) 0.0265(8) Uani 1 1 d . . . . .
O2 O 0.1272(4) 0.1020(2) 0.7617(2) 0.0465(9) Uani 1 1 d . U . . .
N2 N 0.4390(4) 0.6607(2) 1.01417(19) 0.0284(9) Uani 1 1 d . . . . .
N4 N 0.4077(4) 0.6213(2) 0.4678(2) 0.0304(9) Uani 1 1 d . . . . .
C5 C -0.0282(5) 0.4134(3) 0.8540(2) 0.0352(12) Uani 1 1 d . . . . .
H5 H -0.1231 0.4019 0.8603 0.042 Uiso 1 1 calc R . . . .
C12 C 0.0384(5) 0.3510(3) 0.5980(2) 0.0307(11) Uani 1 1 d . . . . .
H12 H 0.0298 0.2971 0.5886 0.037 Uiso 1 1 calc R . . . .
C8 C 0.2724(5) 0.5515(3) 0.9302(2) 0.0260(10) Uani 1 1 d . . . . .
C1 C 0.1668(5) 0.3910(3) 0.7978(3) 0.0310(11) Uani 1 1 d . . . . .
H1 H 0.2096 0.3635 0.7647 0.037 Uiso 1 1 calc R . . . .
C14 C 0.1365(5) 0.4767(3) 0.5732(2) 0.0258(10) Uani 1 1 d . . . . .
C9 C 0.4229(5) 0.5567(3) 0.9320(3) 0.0333(11) Uani 1 1 d . . . . .
H9 H 0.4693 0.5228 0.9047 0.040 Uiso 1 1 calc R . . . .
C7 C 0.2099(5) 0.6047(3) 0.9709(3) 0.0343(11) Uani 1 1 d . . . . .
H7 H 0.1095 0.6042 0.9700 0.041 Uiso 1 1 calc R . . . .
C3 C 0.1876(5) 0.4898(3) 0.8873(2) 0.0251(10) Uani 1 1 d . . . . .
C17 C 0.2307(5) 0.5272(3) 0.5356(2) 0.0265(10) Uani 1 1 d . . . . .
C4 C 0.0463(5) 0.4711(3) 0.8951(2) 0.0341(12) Uani 1 1 d . . . . .
H4 H 0.0015 0.4976 0.9282 0.041 Uiso 1 1 calc R . . . .
C16 C -0.0178(5) 0.4580(3) 0.6601(3) 0.0311(11) Uani 1 1 d . . . . .
H16 H -0.0684 0.4800 0.6933 0.037 Uiso 1 1 calc R . . . .
C22 C 0.5028(5) 0.6718(3) 0.4315(3) 0.0408(13) Uani 1 1 d . . . . .
H22A H 0.4438 0.7035 0.3969 0.061 Uiso 1 1 calc GR . . . .
H22B H 0.5663 0.6389 0.4092 0.061 Uiso 1 1 calc GR . . . .
H22C H 0.5600 0.7058 0.4649 0.061 Uiso 1 1 calc GR . . . .
C6 C 0.2940(5) 0.6586(3) 1.0127(3) 0.0336(11) Uani 1 1 d . . . . .
H6 H 0.2502 0.6936 1.0402 0.040 Uiso 1 1 calc R . . . .
C10 C 0.5027(5) 0.6118(3) 0.9739(2) 0.0331(11) Uani 1 1 d . . . . .
H10 H 0.6028 0.6151 0.9742 0.040 Uiso 1 1 calc R . . . .
C15 C 0.0635(5) 0.5078(3) 0.6248(3) 0.0314(11) Uani 1 1 d . . . . .
H15 H 0.0694 0.5616 0.6353 0.038 Uiso 1 1 calc R . . . .
C11 C 0.5302(6) 0.7165(3) 1.0612(3) 0.0386(12) Uani 1 1 d . . . . .
H11A H 0.4827 0.7671 1.0598 0.058 Uiso 1 1 calc GR . . . .
H11B H 0.6232 0.7223 1.0461 0.058 Uiso 1 1 calc GR . . . .
H11C H 0.5436 0.6964 1.1081 0.058 Uiso 1 1 calc GR . . . .
C13 C 0.1178(5) 0.3963(3) 0.5587(2) 0.0300(10) Uani 1 1 d . . . . .
H13 H 0.1589 0.3735 0.5227 0.036 Uiso 1 1 calc R . . . .
C2 C 0.2464(5) 0.4481(3) 0.8371(3) 0.0328(11) Uani 1 1 d . . . . .
H2 H 0.3410 0.4588 0.8297 0.039 Uiso 1 1 calc R . . . .
C21 C 0.2787(5) 0.6008(3) 0.5621(3) 0.0371(12) Uani 1 1 d . . . . .
H21 H 0.2510 0.6192 0.6034 0.045 Uiso 1 1 calc R . . . .
C18 C 0.2761(5) 0.5037(3) 0.4740(2) 0.0331(11) Uani 1 1 d . . . . .
H18 H 0.2470 0.4547 0.4547 0.040 Uiso 1 1 calc R . . . .
C20 C 0.3669(5) 0.6464(3) 0.5274(3) 0.0386(12) Uani 1 1 d . . . . .
H20 H 0.3987 0.6954 0.5457 0.046 Uiso 1 1 calc R . . . .
C19 C 0.3634(5) 0.5516(3) 0.4410(3) 0.0349(11) Uani 1 1 d . . . . .
H19 H 0.3918 0.5350 0.3993 0.042 Uiso 1 1 calc R . . . .

loop_
_atom_site_aniso_label
_atom_site_aniso_U_11
_atom_site_aniso_U_22
_atom_site_aniso_U_33
_atom_site_aniso_U_23
_atom_site_aniso_U_13
_atom_site_aniso_U_12
Zn1 0.0153(2) 0.0164(3) 0.0335(3) 0.0004(2) 0.0059(2) -0.00117(19)
Zn2 0.0152(2) 0.0169(3) 0.0327(3) 0.0001(2) 0.0056(2) -0.00074(19)
Zn3 0.0181(2) 0.0151(3) 0.0370(3) -0.0008(2) 0.0066(2) -0.0002(2)
S004 0.0198(5) 0.0172(5) 0.0267(6) 0.0031(4) 0.0089(4) 0.0028(4)
S005 0.0169(5) 0.0245(6) 0.0299(6) -0.0072(5) 0.0024(4) 0.0007(4)
S006 0.0173(5) 0.0140(5) 0.0364(6) 0.0002(4) 0.0101(4) 0.0003(4)
S007 0.0160(5) 0.0202(5) 0.0494(6) 0.0040(5) 0.0058(4) -0.0016(4)
O15 0.0358(19) 0.0286(19) 0.047(2) -0.0056(16) -0.0026(16) -0.0060(15)
O8 0.0254(16) 0.0150(16) 0.055(2) 0.0014(15) 0.0059(15) -0.0048(13)
O7 0.0249(13) 0.0296(14) 0.0375(14) 0.0028(12) 0.0125(11) 0.0037(11)
O10 0.043(2) 0.042(2) 0.0293(18) -0.0051(16) 0.0034(15) 0.0096(17)
O12 0.0429(11) 0.0380(12) 0.0394(11) -0.0002(9) 0.0086(9) 0.0061(9)
O5 0.0276(13) 0.0230(14) 0.0464(15) 0.0006(12) 0.0043(12) 0.0020(11)
O16 0.049(2) 0.0318(19) 0.0365(19) -0.0050(16) -0.0021(16) 0.0157(17)
O1 0.0227(16) 0.0278(19) 0.068(2) -0.0007(18) 0.0034(16) 0.0062(14)
O11 0.0492(16) 0.0446(16) 0.0529(17) 0.0118(14) 0.0157(14) -0.0097(14)
O6 0.041(2) 0.056(2) 0.0326(19) -0.0031(17) 0.0115(16) -0.0071(18)
O9 0.0239(17) 0.056(2) 0.042(2) 0.0169(18) 0.0031(15) 0.0002(16)
O14 0.0299(18) 0.056(2) 0.0313(19) -0.0123(17) -0.0024(14) 0.0062(17)
N1 0.0194(18) 0.0217(19) 0.035(2) -0.0018(17) 0.0029(16) -0.0038(15)
O13 0.0288(18) 0.052(2) 0.055(2) -0.0247(19) 0.0179(16) -0.0071(17)
O4 0.0257(18) 0.046(2) 0.079(3) -0.018(2) 0.0189(18) -0.0068(17)
O3 0.056(2) 0.051(2) 0.045(2) 0.0053(19) -0.0107(19) -0.015(2)
N3 0.0243(19) 0.023(2) 0.033(2) 0.0010(17) 0.0080(16) 0.0012(16)
O2 0.0367(15) 0.0349(15) 0.0664(17) 0.0069(14) 0.0037(13) -0.0064(13)
N2 0.031(2) 0.029(2) 0.026(2) -0.0015(17) 0.0038(16) -0.0074(17)
N4 0.0234(19) 0.034(2) 0.033(2) 0.0091(18) 0.0005(16) -0.0003(17)
C5 0.022(2) 0.052(3) 0.033(3) -0.005(2) 0.008(2) -0.012(2)
C12 0.036(3) 0.022(2) 0.035(3) -0.003(2) 0.008(2) -0.002(2)
C8 0.023(2) 0.030(3) 0.026(2) -0.0024(19) 0.0036(18) -0.0019(19)
C1 0.023(2) 0.027(3) 0.046(3) -0.010(2) 0.011(2) 0.0011(19)
C14 0.024(2) 0.026(2) 0.028(2) 0.0004(19) 0.0042(18) 0.0018(19)
C9 0.027(2) 0.040(3) 0.035(3) -0.011(2) 0.011(2) -0.004(2)
C7 0.024(2) 0.037(3) 0.042(3) -0.006(2) 0.005(2) 0.001(2)
C3 0.021(2) 0.028(2) 0.026(2) -0.0002(19) 0.0041(18) -0.0026(19)
C17 0.025(2) 0.026(2) 0.028(2) -0.002(2) 0.0035(19) 0.0009(19)
C4 0.024(2) 0.050(3) 0.030(3) -0.009(2) 0.010(2) -0.007(2)
C16 0.033(3) 0.026(3) 0.037(3) 0.000(2) 0.015(2) 0.007(2)
C22 0.032(3) 0.047(3) 0.042(3) 0.017(3) 0.004(2) -0.005(2)
C6 0.033(3) 0.032(3) 0.036(3) -0.011(2) 0.007(2) 0.002(2)
C10 0.025(2) 0.042(3) 0.033(3) -0.006(2) 0.008(2) -0.007(2)
C15 0.036(3) 0.019(2) 0.041(3) -0.002(2) 0.012(2) 0.002(2)
C11 0.038(3) 0.036(3) 0.040(3) -0.008(2) 0.002(2) -0.010(2)
C13 0.034(3) 0.027(2) 0.032(3) -0.005(2) 0.011(2) 0.002(2)
C2 0.020(2) 0.032(3) 0.048(3) -0.008(2) 0.011(2) -0.008(2)
C21 0.038(3) 0.039(3) 0.037(3) -0.011(2) 0.014(2) -0.007(2)
C18 0.040(3) 0.028(3) 0.033(3) -0.003(2) 0.010(2) -0.004(2)
C20 0.033(3) 0.034(3) 0.049(3) -0.012(2) 0.009(2) -0.012(2)
C19 0.038(3) 0.038(3) 0.030(3) 0.001(2) 0.009(2) -0.002(2)

loop_
_atom_type_symbol
_atom_type_description
_atom_type_scat_dispersion_real
_atom_type_scat_dispersion_imag
_atom_type_scat_source
C C 0.0033 0.0016 'International Tables Vol C Tables 4.2.6.8 and 6.1.1.4'
H H 0.0000 0.0000 'International Tables Vol C Tables 4.2.6.8 and 6.1.1.4'
N N 0.0061 0.0033 'International Tables Vol C Tables 4.2.6.8 and 6.1.1.4'
O O 0.0106 0.0060 'International Tables Vol C Tables 4.2.6.8 and 6.1.1.4'
Zn Zn 0.2839 1.4301 'International Tables Vol C Tables 4.2.6.8 and 6.1.1.4'
S S 0.1246 0.1234 'International Tables Vol C Tables 4.2.6.8 and 6.1.1.4'

loop_
_geom_angle_atom_site_label_1
_geom_angle_atom_site_label_2
_geom_angle_atom_site_label_3
_geom_angle
_geom_angle_site_symmetry_1
_geom_angle_site_symmetry_3
O8 Zn1 O9 113.38(16) . .
O8 Zn1 O13 117.22(16) . .
O8 Zn1 O4 106.14(15) . .
O9 Zn1 O4 119.17(16) . .
O13 Zn1 O9 105.66(16) . .
O13 Zn1 O4 94.36(15) . .
O15 Zn2 O11 92.24(15) 1_455 1_455
O15 Zn2 N1 174.87(14) 1_455 .
O15 Zn2 N3 88.52(14) 1_455 .
O7 Zn2 O15 91.61(13) 1_455 1_455
O7 Zn2 O1 173.16(14) 1_455 .
O7 Zn2 O11 90.86(14) 1_455 1_455
O7 Zn2 N1 90.67(13) 1_455 .
O7 Zn2 N3 87.63(13) 1_455 .
O1 Zn2 O15 85.27(14) . 1_455
O1 Zn2 O11 95.33(15) . 1_455
O1 Zn2 N1 91.97(14) . .
O1 Zn2 N3 86.22(14) . .
O11 Zn2 N1 92.32(15) 1_455 .
O11 Zn2 N3 178.33(15) 1_455 .
N1 Zn2 N3 86.99(14) . .
O12 Zn3 O5 99.46(14) . 2_646
O16 Zn3 O12 114.79(15) . .
O16 Zn3 O5 118.66(14) . 2_646
O2 Zn3 O12 113.89(16) 1_655 .
O2 Zn3 O5 92.92(14) 1_655 2_646
O2 Zn3 O16 114.49(17) 1_655 .
O10 S004 O12 108.5(2) . .
O10 S004 O9 108.3(2) . .
O11 S004 O10 113.2(2) . .
O11 S004 O12 109.5(2) . .
O11 S004 O9 109.6(2) . .
O9 S004 O12 107.5(2) . .
O15 S005 O16 109.7(2) . .
O15 S005 O13 109.8(2) . .
O14 S005 O15 110.8(2) . .
O14 S005 O16 108.7(2) . .
O14 S005 O13 109.0(2) . .
O13 S005 O16 108.8(2) . .
O7 S006 O8 109.64(19) . .
O7 S006 O5 107.49(19) . .
O5 S006 O8 105.13(19) . .
O6 S006 O8 110.7(2) . .
O6 S006 O7 112.9(2) . .
O6 S006 O5 110.6(2) . .
O1 S007 O4 111.9(2) . .
O1 S007 O3 111.0(2) . .
O1 S007 O2 109.4(2) . .
O4 S007 O3 108.1(2) . .
O4 S007 O2 107.0(2) . .
O3 S007 O2 109.4(2) . .
S005 O15 Zn2 141.8(2) . 1_655
S006 O8 Zn1 134.3(2) . .
S006 O7 Zn2 142.2(2) . 1_655
S004 O12 Zn3 124.2(2) . .
S006 O5 Zn3 128.4(2) . 2_656
S005 O16 Zn3 136.7(2) . .
S007 O1 Zn2 145.8(3) . .
S004 O11 Zn2 168.8(3) . 1_655
S004 O9 Zn1 126.1(2) . .
C5 N1 Zn2 123.0(3) . .
C5 N1 C1 117.0(4) . .
C1 N1 Zn2 118.8(3) . .
S005 O13 Zn1 138.9(2) . .
S007 O4 Zn1 119.3(2) . .
C12 N3 Zn2 120.4(3) . .
C16 N3 Zn2 120.8(3) . .
C16 N3 C12 117.0(4) . .
S007 O2 Zn3 131.4(2) . 1_455
C6 N2 C11 120.4(4) . .
C10 N2 C6 120.4(4) . .
C10 N2 C11 119.3(4) . .
C20 N4 C22 119.8(4) . .
C19 N4 C22 119.8(4) . .
C19 N4 C20 120.4(4) . .
N1 C5 H5 118.4 . .
N1 C5 C4 123.2(4) . .
C4 C5 H5 118.4 . .
N3 C12 H12 118.3 . .
N3 C12 C13 123.4(4) . .
C13 C12 H12 118.3 . .
C9 C8 C3 120.2(4) . .
C7 C8 C9 116.9(4) . .
C7 C8 C3 122.9(4) . .
N1 C1 H1 118.8 . .
N1 C1 C2 122.5(4) . .
C2 C1 H1 118.8 . .
C15 C14 C17 121.4(4) . .
C13 C14 C17 121.7(4) . .
C13 C14 C15 116.9(4) . .
C8 C9 H9 119.8 . .
C10 C9 C8 120.3(4) . .
C10 C9 H9 119.8 . .
C8 C7 H7 119.5 . .
C6 C7 C8 121.0(4) . .
C6 C7 H7 119.5 . .
C4 C3 C8 122.2(4) . .
C2 C3 C8 121.3(4) . .
C2 C3 C4 116.5(4) . .
C21 C17 C14 120.7(4) . .
C18 C17 C14 122.4(4) . .
C18 C17 C21 116.8(4) . .
C5 C4 C3 120.0(4) . .
C5 C4 H4 120.0 . .
C3 C4 H4 120.0 . .
N3 C16 H16 118.2 . .
N3 C16 C15 123.6(4) . .
C15 C16 H16 118.2 . .
N4 C22 H22A 109.5 . .
N4 C22 H22B 109.5 . .
N4 C22 H22C 109.5 . .
H22A C22 H22B 109.5 . .
H22A C22 H22C 109.5 . .
H22B C22 H22C 109.5 . .
N2 C6 C7 120.4(4) . .
N2 C6 H6 119.8 . .
C7 C6 H6 119.8 . .
N2 C10 C9 121.0(4) . .
N2 C10 H10 119.5 . .
C9 C10 H10 119.5 . .
C14 C15 H15 120.4 . .
C16 C15 C14 119.3(4) . .
C16 C15 H15 120.4 . .
N2 C11 H11A 109.5 . .
N2 C11 H11B 109.5 . .
N2 C11 H11C 109.5 . .
H11A C11 H11B 109.5 . .
H11A C11 H11C 109.5 . .
H11B C11 H11C 109.5 . .
C12 C13 C14 119.5(4) . .
C12 C13 H13 120.2 . .
C14 C13 H13 120.2 . .
C1 C2 C3 120.7(4) . .
C1 C2 H2 119.6 . .
C3 C2 H2 119.6 . .
C17 C21 H21 119.9 . .
C20 C21 C17 120.2(5) . .
C20 C21 H21 119.9 . .
C17 C18 H18 119.6 . .
C19 C18 C17 120.9(5) . .
C19 C18 H18 119.6 . .
N4 C20 C21 121.0(5) . .
N4 C20 H20 119.5 . .
C21 C20 H20 119.5 . .
N4 C19 C18 120.7(5) . .
N4 C19 H19 119.6 . .
C18 C19 H19 119.6 . .

loop_
_geom_bond_atom_site_label_1
_geom_bond_atom_site_label_2
_geom_bond_distance
_geom_bond_site_symmetry_2
Zn1 O8 1.932(3) .
Zn1 O9 1.949(3) .
Zn1 O13 1.938(3) .
Zn1 O4 1.950(3) .
Zn2 O15 2.103(3) 1_455
Zn2 O7 2.071(3) 1_455
Zn2 O1 2.087(3) .
Zn2 O11 2.110(4) 1_455
Zn2 N1 2.140(4) .
Zn2 N3 2.200(4) .
Zn3 O12 1.953(3) .
Zn3 O5 1.953(3) 2_646
Zn3 O16 1.923(3) .
Zn3 O2 1.921(4) 1_655
S004 O10 1.445(3) .
S004 O12 1.481(4) .
S004 O11 1.444(4) .
S004 O9 1.477(3) .
S005 O15 1.467(3) .
S005 O16 1.483(3) .
S005 O14 1.437(3) .
S005 O13 1.472(3) .
S006 O8 1.480(3) .
S006 O7 1.465(3) .
S006 O5 1.476(3) .
S006 O6 1.442(4) .
S007 O1 1.425(3) .
S007 O4 1.452(4) .
S007 O3 1.480(4) .
S007 O2 1.485(4) .
O15 Zn2 2.103(3) 1_655
O7 Zn2 2.071(3) 1_655
O5 Zn3 1.953(3) 2_656
O11 Zn2 2.110(4) 1_655
N1 C5 1.334(6) .
N1 C1 1.344(6) .
N3 C12 1.342(6) .
N3 C16 1.327(6) .
O2 Zn3 1.921(3) 1_455
N2 C6 1.343(6) .
N2 C10 1.335(6) .
N2 C11 1.481(6) .
N4 C22 1.482(6) .
N4 C20 1.338(6) .
N4 C19 1.328(6) .
C5 H5 0.9300 .
C5 C4 1.375(7) .
C12 H12 0.9300 .
C12 C13 1.372(6) .
C8 C9 1.396(6) .
C8 C7 1.382(6) .
C8 C3 1.480(6) .
C1 H1 0.9300 .
C1 C2 1.370(6) .
C14 C17 1.490(6) .
C14 C15 1.395(6) .
C14 C13 1.391(6) .
C9 H9 0.9300 .
C9 C10 1.374(7) .
C7 H7 0.9300 .
C7 C6 1.377(7) .
C3 C4 1.381(6) .
C3 C2 1.381(6) .
C17 C21 1.391(7) .
C17 C18 1.384(6) .
C4 H4 0.9300 .
C16 H16 0.9300 .
C16 C15 1.380(6) .
C22 H22A 0.9600 .
C22 H22B 0.9600 .
C22 H22C 0.9600 .
C6 H6 0.9300 .
C10 H10 0.9300 .
C15 H15 0.9300 .
C11 H11A 0.9600 .
C11 H11B 0.9600 .
C11 H11C 0.9600 .
C13 H13 0.9300 .
C2 H2 0.9300 .
C21 H21 0.9300 .
C21 C20 1.372(7) .
C18 H18 0.9300 .
C18 C19 1.372(7) .
C20 H20 0.9300 .
C19 H19 0.9300 .
